data_1560841
loop_
_publ_author_name
'Zhang, He'
'Lin, Dong-Qing'
'Li, Bo'
'Liu, Hui-Fang'
'Wang, Sha-Sha'
'Wang, Yong-Xia'
'Sun, Ming-Li'
'Lin, Zong-Qiong'
'Yan, Yong'
'Yu, Meng-Na'
'Xie, Ling-Hai'
'Huang, Wei'

_publ_section_title
;
 Organic Micro-/Nanocrystals of SFX-Based Attractor--Repulsor Molecules
 with the Feature of Crystal-Induced Luminescence Enhancement
;
_journal_issue 11
_journal_name_full 'The Journal of Physical Chemistry C'
_journal_page_first 6249
_journal_page_last 6259
_journal_paper_doi 10.1021/acs.jpcc.0c09702
_journal_volume 125
_journal_year 2021
_chemical_formula_moiety 'C49 H34 N2 O'
_chemical_formula_sum 'C49 H34 N2 O'
_chemical_formula_weight 666.78
_space_group_crystal_system triclinic
_space_group_IT_number 2
_space_group_name_Hall '-P 1'
_space_group_name_H-M_alt 'P -1'
_atom_sites_solution_hydrogens geom
_atom_sites_solution_primary direct
_audit_creation_date 2019-02-22
_audit_creation_method
;
Olex2 1.2-beta
(compiled 2018.05.29 svn.r3508 for OlexSys, GUI svn.r5506)
;
_cell_angle_alpha 97.771(7)
_cell_angle_beta 96.286(8)
_cell_angle_gamma 94.504(8)
_cell_formula_units_Z 2
_cell_length_a 10.445(3)
_cell_length_b 11.048(3)
_cell_length_c 15.689(5)
_cell_measurement_reflns_used 4722
_cell_measurement_temperature 298.07
_cell_measurement_theta_max 25.3618
_cell_measurement_theta_min 2.2346
_cell_volume 1775.0(9)
_computing_molecular_graphics 'Olex2 (Dolomanov et al., 2009)'
_computing_publication_material 'Olex2 (Dolomanov et al., 2009)'
_computing_structure_refinement 'ShelXL (Sheldrick, 2015)'
_computing_structure_solution 'ShelXS (Sheldrick, 2008)'
_diffrn_ambient_temperature 298.07
_diffrn_measured_fraction_theta_full 0.921
_diffrn_measured_fraction_theta_max 0.866
_diffrn_measurement_device_type 'Bruker SMART CCD 6000 area detector'
_diffrn_radiation_type MoK\a
_diffrn_radiation_wavelength 0.71073
_diffrn_reflns_av_R_equivalents 0.0452
_diffrn_reflns_av_unetI/netI 0.0829
_diffrn_reflns_Laue_measured_fraction_full 0.921
_diffrn_reflns_Laue_measured_fraction_max 0.866
_diffrn_reflns_limit_h_max 12
_diffrn_reflns_limit_h_min -12
_diffrn_reflns_limit_k_max 11
_diffrn_reflns_limit_k_min -13
_diffrn_reflns_limit_l_max 18
_diffrn_reflns_limit_l_min -18
_diffrn_reflns_number 9469
_diffrn_reflns_point_group_measured_fraction_full 0.921
_diffrn_reflns_point_group_measured_fraction_max 0.866
_diffrn_reflns_theta_full 25.242
_diffrn_reflns_theta_max 25.978
_diffrn_reflns_theta_min 1.869
_exptl_absorpt_coefficient_mu 0.074
_exptl_absorpt_correction_T_max 0.7452
_exptl_absorpt_correction_T_min 0.5736
_exptl_absorpt_correction_type multi-scan
_exptl_absorpt_process_details multi-scan
_exptl_crystal_colour 'clear orangish yellow'
_exptl_crystal_colour_lustre clear
_exptl_crystal_colour_modifier orangish
_exptl_crystal_colour_primary yellow
_exptl_crystal_density_diffrn 1.248
_exptl_crystal_description cube
_exptl_crystal_F_000 700
_exptl_crystal_preparation THF
_exptl_crystal_size_max 0.34
_exptl_crystal_size_mid 0.22
_exptl_crystal_size_min 0.13
_refine_diff_density_max 0.277
_refine_diff_density_min -0.292
_refine_diff_density_rms 0.054
_refine_ls_extinction_method none
_refine_ls_goodness_of_fit_ref 1.163
_refine_ls_hydrogen_treatment constr
_refine_ls_matrix_type full
_refine_ls_number_parameters 469
_refine_ls_number_reflns 6023
_refine_ls_number_restraints 0
_refine_ls_restrained_S_all 1.163
_refine_ls_R_factor_all 0.1437
_refine_ls_R_factor_gt 0.0963
_refine_ls_shift/su_max 0.000
_refine_ls_shift/su_mean 0.000
_refine_ls_structure_factor_coef Fsqd
_refine_ls_weighting_details 'w=1/[\s^2^(Fo^2^)+3.8471P] where P=(Fo^2^+2Fc^2^)/3'
_refine_ls_weighting_scheme calc
_refine_ls_wR_factor_gt 0.1939
_refine_ls_wR_factor_ref 0.2079
_reflns_Friedel_coverage 0.000
_reflns_number_gt 3984
_reflns_number_total 6023
_reflns_threshold_expression 'I > 2\s(I)'
_cod_data_source_file jp0c09702_si_002.cif
_cod_data_source_block 111
_cod_depositor_comments 'Adding full bibliography for 1560840--1560841.cif.'
_cod_original_cell_volume 1774.9(9)
_cod_database_code 1560841
_shelx_shelxl_version_number 2016/6
_shelx_space_group_comment
;
The symmetry employed for this shelxl refinement is uniquely defined
by the following loop, which should always be used as a source of
symmetry information in preference to the above space-group names.
They are only intended as comments.
;
_shelx_estimated_absorpt_t_max 0.990
_shelx_estimated_absorpt_t_min 0.975
_olex2_refinement_description
;
1. Others
 Fixed Uiso: H23(0.039) H25(0.036) H22(0.036) H17(0.044) H14(0.048) H31(0.053)
 H48(0.07) H38(0.056) H45(0.058) H41(0.059) H15(0.045) H37(0.062) H12(0.068)
 H46(0.077) H39(0.067) H30(0.069) H27(0.051) H28(0.07) H9(0.082) H40(0.065)
 H29(0.076) H3(0.108) H4(0.08) H8(0.064) H6(0.075) H36(0.087) H33(0.069)
 H35(0.104) H11(0.089) H47(0.079) H10(0.092) H34(0.104) H1(0.114) H2(0.126)
 Fixed X: H23(0.009131) H25(0.274227) H22(0.120363) H17(0.628082)
 H14(0.481632) H31(-0.087329) H48(0.56865) H38(0.51194) H45(0.267179)
 H41(0.772062) H15(0.309031) H37(-0.019367) H12(0.722873) H46(0.259393)
 H39(0.67363) H30(-0.101176) H27(0.213674) H28(0.189458) H9(0.825386)
 H40(0.805009) H29(0.034162) H3(0.908198) H4(0.884072) H8(0.74174) H6(0.499493)
 H36(-0.019029) H33(0.173621) H35(0.079779) H11(0.805234) H47(0.412363)
 H10(0.855653) H34(0.174424) H1(0.528336) H2(0.729807)
 Fixed Y: H23(0.887885) H25(0.645481) H22(0.978036) H17(0.798283)
 H14(1.100985) H31(0.736175) H48(0.359746) H38(0.89897) H45(0.636003)
 H41(0.583473) H15(1.069316) H37(0.529573) H12(1.16639) H46(0.458813)
 H39(0.908531) H30(0.883369) H27(0.940943) H28(1.090811) H9(1.215245)
 H40(0.751296) H29(1.06244) H3(0.687141) H4(0.869847) H8(1.026365) H6(0.794277)
 H36(0.327505) H33(0.639603) H35(0.283523) H11(1.354406) H47(0.3235)
 H10(1.380783) H34(0.438383) H1(0.619843) H2(0.566181)
 Fixed Z: H23(-0.000651) H25(-0.030325) H22(0.131647) H17(0.268871)
 H14(0.375767) H31(-0.254338) H48(0.175371) H38(0.032548) H45(0.221999) H41(-
 0.002537) H15(0.266651) H37(-0.07175) H12(0.348101) H46(0.284856) H39(-
 0.055004) H30(-0.345488) H27(-0.110872) H28(-0.197946) H9(0.645075) H40(-
 0.072218) H29(-0.315913) H3(0.517195) H4(0.458108) H8(0.571831) H6(0.440194)
 H36(-0.136223) H33(-0.258191) H35(-0.259408) H11(0.42342) H47(0.263432)
 H10(0.571962) H34(-0.319528) H1(0.500273) H2(0.538349)
;
_olex2_submission_special_instructions 'No special instructions were received'

loop_
_space_group_symop_operation_xyz
'x, y, z'
'-x, -y, -z'

loop_
_atom_site_label
_atom_site_type_symbol
_atom_site_fract_x
_atom_site_fract_y
_atom_site_fract_z
_atom_site_U_iso_or_equiv
_atom_site_adp_type
_atom_site_occupancy
_atom_site_site_symmetry_order
_atom_site_calc_flag
_atom_site_refinement_flags_posn
_atom_site_refinement_flags_adp
_atom_site_refinement_flags_occupancy
_atom_site_disorder_assembly
_atom_site_disorder_group
O1 O 0.6099(3) 0.5372(3) 0.0962(2) 0.0546(9) Uani 1 1 d . . . . .
N1 N 0.0774(3) 0.7292(3) -0.1187(2) 0.0358(9) Uani 1 1 d . . . . .
N2 N 0.6698(4) 0.9606(3) 0.4063(2) 0.0462(10) Uani 1 1 d . . . . .
C21 C 0.2656(4) 0.8668(3) 0.1289(2) 0.0274(9) Uani 1 1 d . . . . .
C23 C 0.0870(4) 0.8600(3) 0.0193(3) 0.0326(10) Uani 1 1 d . . . . .
H23 H 0.009131 0.887885 -0.000651 0.039 Uiso 1 1 calc R . . . .
C16 C 0.3623(4) 0.9121(3) 0.2043(3) 0.0305(9) Uani 1 1 d . . . . .
C19 C 0.4355(4) 0.7303(3) 0.1269(2) 0.0290(9) Uani 1 1 d . . . . .
C26 C 0.0664(4) 0.8219(4) -0.1732(3) 0.0332(10) Uani 1 1 d . . . . .
C44 C 0.4244(4) 0.6072(4) 0.1611(3) 0.0315(10) Uani 1 1 d . . . . .
C43 C 0.5423(4) 0.7346(4) 0.0695(3) 0.0304(9) Uani 1 1 d . . . . .
C20 C 0.3073(4) 0.7646(3) 0.0820(2) 0.0287(9) Uani 1 1 d . . . . .
C24 C 0.1367(4) 0.7656(3) -0.0310(3) 0.0306(9) Uani 1 1 d . . . . .
C25 C 0.2448(4) 0.7130(3) 0.0012(2) 0.0299(9) Uani 1 1 d . . . . .
H25 H 0.274227 0.645481 -0.030325 0.036 Uiso 1 1 calc R . . . .
C49 C 0.5124(4) 0.5229(4) 0.1471(3) 0.0383(11) Uani 1 1 d . . . . .
C13 C 0.5693(4) 0.9509(4) 0.3357(3) 0.0365(10) Uani 1 1 d . . . . .
C42 C 0.6220(4) 0.6421(4) 0.0574(3) 0.0368(10) Uani 1 1 d . . . . .
C22 C 0.1521(4) 0.9129(3) 0.0990(2) 0.0297(9) Uani 1 1 d . . . . .
H22 H 0.120363 0.978036 0.131647 0.036 Uiso 1 1 calc R . . . .
C17 C 0.5634(4) 0.8515(4) 0.2694(3) 0.0364(10) Uani 1 1 d . . . . .
H17 H 0.628082 0.798283 0.268871 0.044 Uiso 1 1 calc R . . . .
C14 C 0.4752(4) 1.0328(4) 0.3332(3) 0.0400(11) Uani 1 1 d . . . . .
H14 H 0.481632 1.100985 0.375767 0.048 Uiso 1 1 calc R . . . .
C32 C 0.0776(4) 0.6051(4) -0.1584(3) 0.0359(10) Uani 1 1 d . . . . .
C31 C -0.0295(5) 0.8064(4) -0.2434(3) 0.0441(12) Uani 1 1 d . . . . .
H31 H -0.087329 0.736175 -0.254338 0.053 Uiso 1 1 calc R . . . .
C7 C 0.7217(4) 1.0759(4) 0.4518(3) 0.0426(11) Uani 1 1 d . . . . .
C18 C 0.4604(4) 0.8338(3) 0.2048(3) 0.0305(9) Uani 1 1 d . . . . .
C48 C 0.5081(5) 0.4159(4) 0.1852(4) 0.0585(15) Uani 1 1 d . . . . .
H48 H 0.568650 0.359746 0.175371 0.070 Uiso 1 1 calc R . . . .
C38 C 0.5641(5) 0.8347(4) 0.0260(3) 0.0465(12) Uani 1 1 d . . . . .
H38 H 0.511940 0.898970 0.032548 0.056 Uiso 1 1 calc R . . . .
C45 C 0.3290(5) 0.5811(4) 0.2127(3) 0.0482(12) Uani 1 1 d . . . . .
H45 H 0.267179 0.636003 0.221999 0.058 Uiso 1 1 calc R . . . .
C41 C 0.7198(4) 0.6476(5) 0.0046(3) 0.0493(13) Uani 1 1 d . . . . .
H41 H 0.772062 0.583473 -0.002537 0.059 Uiso 1 1 calc R . . . .
C15 C 0.3717(4) 1.0140(4) 0.2679(3) 0.0379(11) Uani 1 1 d . . . . .
H15 H 0.309031 1.069316 0.266651 0.045 Uiso 1 1 calc R . . . .
C37 C 0.0198(5) 0.5119(4) -0.1219(3) 0.0513(13) Uani 1 1 d . . . . .
H37 H -0.019367 0.529573 -0.071750 0.062 Uiso 1 1 calc R . . . .
C12 C 0.7425(5) 1.1756(5) 0.4080(3) 0.0566(14) Uani 1 1 d . . . . .
H12 H 0.722873 1.166390 0.348101 0.068 Uiso 1 1 calc R . . . .
C46 C 0.3240(6) 0.4749(5) 0.2505(4) 0.0644(15) Uani 1 1 d . . . . .
H46 H 0.259393 0.458813 0.284856 0.077 Uiso 1 1 calc R . . . .
C39 C 0.6611(5) 0.8407(5) -0.0266(3) 0.0562(14) Uani 1 1 d . . . . .
H39 H 0.673630 0.908531 -0.055004 0.067 Uiso 1 1 calc R . . . .
C30 C -0.0390(6) 0.8957(5) -0.2972(3) 0.0573(15) Uani 1 1 d . . . . .
H30 H -0.101176 0.883369 -0.345488 0.069 Uiso 1 1 calc R . . . .
C5 C 0.6879(5) 0.8506(4) 0.4433(3) 0.0458(12) Uani 1 1 d . . . . .
C27 C 0.1486(4) 0.9291(4) -0.1575(3) 0.0424(11) Uani 1 1 d . . . . .
H27 H 0.213674 0.940943 -0.110872 0.051 Uiso 1 1 calc R . . . .
C28 C 0.1349(6) 1.0184(5) -0.2102(4) 0.0580(14) Uani 1 1 d . . . . .
H28 H 0.189458 1.090811 -0.197946 0.070 Uiso 1 1 calc R . . . .
C9 C 0.8040(6) 1.2055(5) 0.5853(4) 0.0680(17) Uani 1 1 d . . . . .
H9 H 0.825386 1.215245 0.645075 0.082 Uiso 1 1 calc R . . . .
C40 C 0.7392(5) 0.7471(5) -0.0370(3) 0.0539(14) Uani 1 1 d . . . . .
H40 H 0.805009 0.751296 -0.072218 0.065 Uiso 1 1 calc R . . . .
C29 C 0.0422(6) 1.0021(5) -0.2802(4) 0.0636(16) Uani 1 1 d . . . . .
H29 H 0.034162 1.062440 -0.315913 0.076 Uiso 1 1 calc R . . . .
C3 C 0.8259(8) 0.7100(8) 0.5019(4) 0.090(2) Uani 1 1 d . . . . .
H3 H 0.908198 0.687141 0.517195 0.108 Uiso 1 1 calc R . . . .
C4 C 0.8119(6) 0.8197(6) 0.4661(3) 0.0668(17) Uani 1 1 d . . . . .
H4 H 0.884072 0.869847 0.458108 0.080 Uiso 1 1 calc R . . . .
C8 C 0.7540(5) 1.0922(5) 0.5415(3) 0.0530(13) Uani 1 1 d . . . . .
H8 H 0.741740 1.026365 0.571831 0.064 Uiso 1 1 calc R . . . .
C6 C 0.5828(6) 0.7743(5) 0.4560(3) 0.0624(15) Uani 1 1 d . . . . .
H6 H 0.499493 0.794277 0.440194 0.075 Uiso 1 1 calc R . . . .
C36 C 0.0204(6) 0.3909(5) -0.1605(5) 0.0726(19) Uani 1 1 d . . . . .
H36 H -0.019029 0.327505 -0.136223 0.087 Uiso 1 1 calc R . . . .
C33 C 0.1349(6) 0.5771(5) -0.2328(3) 0.0577(14) Uani 1 1 d . . . . .
H33 H 0.173621 0.639603 -0.258191 0.069 Uiso 1 1 calc R . . . .
C35 C 0.0789(7) 0.3645(5) -0.2341(5) 0.086(2) Uani 1 1 d . . . . .
H35 H 0.079779 0.283523 -0.259408 0.104 Uiso 1 1 calc R . . . .
C11 C 0.7922(6) 1.2882(5) 0.4533(4) 0.0740(18) Uani 1 1 d . . . . .
H11 H 0.805234 1.354406 0.423420 0.089 Uiso 1 1 calc R . . . .
C47 C 0.4145(6) 0.3940(5) 0.2371(4) 0.0654(16) Uani 1 1 d . . . . .
H47 H 0.412363 0.323500 0.263432 0.079 Uiso 1 1 calc R . . . .
C10 C 0.8228(6) 1.3043(6) 0.5419(4) 0.0765(19) Uani 1 1 d . . . . .
H10 H 0.855653 1.380783 0.571962 0.092 Uiso 1 1 calc R . . . .
C34 C 0.1351(8) 0.4565(6) -0.2696(4) 0.087(2) Uani 1 1 d . . . . .
H34 H 0.174424 0.438383 -0.319528 0.104 Uiso 1 1 calc R . . . .
C1 C 0.6002(9) 0.6698(6) 0.4915(4) 0.095(2) Uani 1 1 d . . . . .
H1 H 0.528336 0.619843 0.500273 0.114 Uiso 1 1 calc R . . . .
C2 C 0.7198(11) 0.6378(7) 0.5142(5) 0.105(3) Uani 1 1 d . . . . .
H2 H 0.729807 0.566181 0.538349 0.126 Uiso 1 1 calc R . . . .

loop_
_atom_site_aniso_label
_atom_site_aniso_U_11
_atom_site_aniso_U_22
_atom_site_aniso_U_33
_atom_site_aniso_U_23
_atom_site_aniso_U_13
_atom_site_aniso_U_12
O1 0.054(2) 0.0408(19) 0.078(2) 0.0199(18) 0.0198(19) 0.0276(16)
N1 0.049(2) 0.0242(18) 0.031(2) 0.0015(15) -0.0081(17) 0.0078(16)
N2 0.054(2) 0.042(2) 0.035(2) 0.0025(18) -0.0172(19) -0.0026(19)
C21 0.035(2) 0.022(2) 0.025(2) 0.0027(16) -0.0020(18) 0.0065(17)
C23 0.033(2) 0.024(2) 0.041(3) 0.0050(18) -0.0027(19) 0.0103(18)
C16 0.037(2) 0.025(2) 0.028(2) 0.0026(17) 0.0025(18) 0.0042(18)
C19 0.034(2) 0.024(2) 0.029(2) 0.0018(17) -0.0003(18) 0.0087(17)
C26 0.042(2) 0.026(2) 0.030(2) -0.0016(18) -0.003(2) 0.0130(19)
C44 0.039(2) 0.026(2) 0.028(2) 0.0026(17) -0.0040(19) 0.0016(18)
C43 0.033(2) 0.028(2) 0.028(2) 0.0005(17) -0.0020(18) 0.0021(18)
C20 0.034(2) 0.023(2) 0.029(2) 0.0028(17) 0.0007(18) 0.0039(17)
C24 0.040(2) 0.023(2) 0.028(2) 0.0019(17) -0.0020(19) 0.0025(18)
C25 0.041(2) 0.0152(19) 0.032(2) -0.0040(16) 0.0004(19) 0.0072(17)
C49 0.042(3) 0.032(2) 0.040(3) 0.007(2) -0.003(2) 0.006(2)
C13 0.044(3) 0.030(2) 0.031(2) 0.0010(18) -0.005(2) -0.002(2)
C42 0.036(2) 0.034(2) 0.038(3) -0.002(2) -0.001(2) 0.0075(19)
C22 0.041(2) 0.0160(19) 0.031(2) -0.0034(16) 0.0034(19) 0.0103(17)
C17 0.037(2) 0.034(2) 0.037(2) 0.0049(19) -0.001(2) 0.0065(19)
C14 0.054(3) 0.034(2) 0.026(2) -0.0075(19) -0.003(2) 0.004(2)
C32 0.044(2) 0.028(2) 0.031(2) -0.0025(18) -0.012(2) 0.0062(19)
C31 0.052(3) 0.040(3) 0.036(3) -0.002(2) -0.008(2) 0.013(2)
C7 0.046(3) 0.042(3) 0.036(3) -0.002(2) -0.003(2) 0.003(2)
C18 0.038(2) 0.024(2) 0.027(2) 0.0017(17) -0.0038(18) 0.0020(18)
C48 0.066(4) 0.038(3) 0.073(4) 0.015(3) -0.008(3) 0.018(3)
C38 0.052(3) 0.034(3) 0.055(3) 0.007(2) 0.010(2) 0.007(2)
C45 0.056(3) 0.040(3) 0.050(3) 0.008(2) 0.012(2) 0.006(2)
C41 0.035(3) 0.056(3) 0.056(3) -0.003(3) 0.007(2) 0.014(2)
C15 0.043(3) 0.034(2) 0.034(2) -0.0045(19) 0.000(2) 0.013(2)
C37 0.052(3) 0.042(3) 0.059(3) 0.016(2) -0.004(3) -0.002(2)
C12 0.073(4) 0.050(3) 0.040(3) 0.000(2) -0.004(3) -0.008(3)
C46 0.076(4) 0.057(4) 0.062(4) 0.019(3) 0.016(3) -0.008(3)
C39 0.056(3) 0.056(3) 0.058(3) 0.013(3) 0.017(3) -0.011(3)
C30 0.082(4) 0.062(4) 0.029(3) 0.003(2) -0.006(3) 0.040(3)
C5 0.063(3) 0.046(3) 0.024(2) -0.002(2) -0.014(2) 0.016(3)
C27 0.045(3) 0.036(3) 0.045(3) 0.005(2) 0.001(2) 0.004(2)
C28 0.070(4) 0.045(3) 0.063(4) 0.013(3) 0.019(3) 0.005(3)
C9 0.080(4) 0.070(4) 0.042(3) -0.018(3) -0.017(3) 0.009(3)
C40 0.042(3) 0.067(4) 0.050(3) -0.001(3) 0.014(2) -0.008(3)
C29 0.104(5) 0.048(3) 0.049(3) 0.019(3) 0.022(3) 0.030(3)
C3 0.111(6) 0.107(6) 0.052(4) -0.005(4) -0.017(4) 0.069(5)
C4 0.070(4) 0.090(4) 0.039(3) 0.001(3) -0.006(3) 0.028(3)
C8 0.057(3) 0.059(3) 0.038(3) -0.005(2) -0.002(2) 0.005(3)
C6 0.080(4) 0.047(3) 0.059(4) 0.013(3) -0.003(3) 0.002(3)
C36 0.080(4) 0.032(3) 0.098(5) 0.020(3) -0.027(4) -0.007(3)
C33 0.087(4) 0.043(3) 0.044(3) 0.002(2) 0.011(3) 0.019(3)
C35 0.127(6) 0.031(3) 0.084(5) -0.018(3) -0.034(5) 0.017(4)
C11 0.095(5) 0.051(4) 0.070(4) 0.004(3) 0.001(4) -0.014(3)
C47 0.083(4) 0.044(3) 0.073(4) 0.030(3) 0.002(3) -0.003(3)
C10 0.092(5) 0.051(4) 0.071(4) -0.023(3) -0.011(4) -0.005(3)
C34 0.145(7) 0.055(4) 0.059(4) -0.011(3) 0.007(4) 0.037(4)
C1 0.149(7) 0.053(4) 0.084(5) 0.022(4) 0.002(5) 0.005(4)
C2 0.172(9) 0.068(5) 0.077(5) 0.015(4) -0.002(6) 0.049(6)

loop_
_atom_type_symbol
_atom_type_description
_atom_type_scat_dispersion_real
_atom_type_scat_dispersion_imag
_atom_type_scat_source
C C 0.0033 0.0016 'International Tables Vol C Tables 4.2.6.8 and 6.1.1.4'
H H 0.0000 0.0000 'International Tables Vol C Tables 4.2.6.8 and 6.1.1.4'
N N 0.0061 0.0033 'International Tables Vol C Tables 4.2.6.8 and 6.1.1.4'
O O 0.0106 0.0060 'International Tables Vol C Tables 4.2.6.8 and 6.1.1.4'

loop_
_geom_angle_atom_site_label_1
_geom_angle_atom_site_label_2
_geom_angle_atom_site_label_3
_geom_angle
_geom_angle_site_symmetry_1
_geom_angle_site_symmetry_3
_geom_angle_publ_flag
C49 O1 C42 118.9(3) . . ?
C26 N1 C24 117.7(3) . . ?
C26 N1 C32 118.3(3) . . ?
C32 N1 C24 119.5(3) . . ?
C13 N2 C5 115.9(4) . . ?
C7 N2 C13 121.0(4) . . ?
C7 N2 C5 120.7(4) . . ?
C20 C21 C16 109.0(3) . . ?
C22 C21 C16 130.9(3) . . ?
C22 C21 C20 120.0(3) . . ?
C22 C23 C24 120.8(4) . . ?
C18 C16 C21 108.3(3) . . ?
C15 C16 C21 132.3(4) . . ?
C15 C16 C18 119.3(4) . . ?
C44 C19 C20 114.2(3) . . ?
C44 C19 C18 108.5(3) . . ?
C43 C19 C44 110.4(3) . . ?
C43 C19 C20 111.8(3) . . ?
C43 C19 C18 111.4(3) . . ?
C18 C19 C20 100.1(3) . . ?
C31 C26 N1 120.0(4) . . ?
C27 C26 N1 121.6(4) . . ?
C27 C26 C31 118.5(4) . . ?
C49 C44 C19 121.7(4) . . ?
C49 C44 C45 117.8(4) . . ?
C45 C44 C19 120.4(4) . . ?
C42 C43 C19 122.6(4) . . ?
C42 C43 C38 116.9(4) . . ?
C38 C43 C19 120.6(4) . . ?
C21 C20 C19 111.0(3) . . ?
C25 C20 C21 121.7(4) . . ?
C25 C20 C19 127.0(3) . . ?
C23 C24 N1 118.1(3) . . ?
C25 C24 N1 121.1(3) . . ?
C25 C24 C23 120.7(4) . . ?
C20 C25 C24 117.7(3) . . ?
O1 C49 C48 115.5(4) . . ?
C44 C49 O1 123.3(4) . . ?
C44 C49 C48 121.2(5) . . ?
C17 C13 N2 118.0(4) . . ?
C14 C13 N2 122.2(4) . . ?
C14 C13 C17 119.7(4) . . ?
O1 C42 C41 115.4(4) . . ?
C43 C42 O1 122.7(4) . . ?
C43 C42 C41 121.9(4) . . ?
C23 C22 C21 118.6(3) . . ?
C18 C17 C13 119.0(4) . . ?
C13 C14 C15 120.8(4) . . ?
C37 C32 N1 119.5(4) . . ?
C37 C32 C33 119.4(4) . . ?
C33 C32 N1 121.1(4) . . ?
C30 C31 C26 120.0(5) . . ?
C12 C7 N2 120.7(4) . . ?
C12 C7 C8 118.6(4) . . ?
C8 C7 N2 120.7(5) . . ?
C16 C18 C19 111.4(3) . . ?
C17 C18 C16 121.5(4) . . ?
C17 C18 C19 127.1(4) . . ?
C47 C48 C49 119.6(5) . . ?
C39 C38 C43 121.6(4) . . ?
C46 C45 C44 121.3(5) . . ?
C40 C41 C42 119.9(4) . . ?
C14 C15 C16 119.5(4) . . ?
C32 C37 C36 119.5(5) . . ?
C11 C12 C7 120.1(5) . . ?
C47 C46 C45 119.6(5) . . ?
C40 C39 C38 120.1(5) . . ?
C29 C30 C31 120.8(5) . . ?
C4 C5 N2 120.0(5) . . ?
C6 C5 N2 120.5(4) . . ?
C6 C5 C4 119.5(5) . . ?
C28 C27 C26 120.6(5) . . ?
C29 C28 C27 120.9(5) . . ?
C10 C9 C8 121.0(5) . . ?
C41 C40 C39 119.6(5) . . ?
C28 C29 C30 119.2(5) . . ?
C2 C3 C4 120.4(7) . . ?
C5 C4 C3 118.4(6) . . ?
C9 C8 C7 120.2(5) . . ?
C1 C6 C5 120.5(6) . . ?
C35 C36 C37 120.3(6) . . ?
C34 C33 C32 120.1(6) . . ?
C34 C35 C36 119.8(5) . . ?
C10 C11 C12 121.2(6) . . ?
C46 C47 C48 120.5(5) . . ?
C9 C10 C11 118.9(5) . . ?
C35 C34 C33 120.9(6) . . ?
C2 C1 C6 121.1(8) . . ?
C1 C2 C3 120.1(7) . . ?

loop_
_geom_bond_atom_site_label_1
_geom_bond_atom_site_label_2
_geom_bond_distance
_geom_bond_site_symmetry_2
_geom_bond_publ_flag
O1 C49 1.373(5) . ?
O1 C42 1.384(5) . ?
N1 C26 1.423(5) . ?
N1 C24 1.436(5) . ?
N1 C32 1.427(5) . ?
N2 C13 1.428(5) . ?
N2 C7 1.410(5) . ?
N2 C5 1.432(6) . ?
C21 C16 1.473(5) . ?
C21 C20 1.390(5) . ?
C21 C22 1.387(5) . ?
C23 C24 1.390(5) . ?
C23 C22 1.385(5) . ?
C16 C18 1.392(5) . ?
C16 C15 1.389(5) . ?
C19 C44 1.528(5) . ?
C19 C43 1.510(6) . ?
C19 C20 1.542(5) . ?
C19 C18 1.542(5) . ?
C26 C31 1.388(6) . ?
C26 C27 1.384(6) . ?
C44 C49 1.372(6) . ?
C44 C45 1.388(6) . ?
C43 C42 1.374(6) . ?
C43 C38 1.392(6) . ?
C20 C25 1.387(5) . ?
C24 C25 1.388(5) . ?
C49 C48 1.395(6) . ?
C13 C17 1.399(6) . ?
C13 C14 1.388(6) . ?
C42 C41 1.388(6) . ?
C17 C18 1.377(6) . ?
C14 C15 1.388(6) . ?
C32 C37 1.376(6) . ?
C32 C33 1.379(6) . ?
C31 C30 1.384(7) . ?
C7 C12 1.390(7) . ?
C7 C8 1.394(6) . ?
C48 C47 1.367(8) . ?
C38 C39 1.378(7) . ?
C45 C46 1.384(7) . ?
C41 C40 1.365(7) . ?
C37 C36 1.392(7) . ?
C12 C11 1.378(7) . ?
C46 C47 1.364(8) . ?
C39 C40 1.371(7) . ?
C30 C29 1.372(8) . ?
C5 C4 1.387(7) . ?
C5 C6 1.380(7) . ?
C27 C28 1.377(7) . ?
C28 C29 1.364(7) . ?
C9 C8 1.377(7) . ?
C9 C10 1.375(8) . ?
C3 C4 1.414(9) . ?
C3 C2 1.361(11) . ?
C6 C1 1.365(8) . ?
C36 C35 1.372(9) . ?
C33 C34 1.378(7) . ?
C35 C34 1.348(9) . ?
C11 C10 1.376(8) . ?
C1 C2 1.349(11) . ?
